data_7117643
loop_
_publ_author_name
Nipuni-Dhanesh
'H. Gamage'
'Benedikt Stiasny'
'Jorg Stierstorfer'
'Philip D. Martin'
'Thomas M. Klapotke'
'Charles H. Winter'

_publ_section_title
;
 Less sensitive oxygen-rich organic peroxides containing geminal
 hydroperoxy groups
;
_journal_name_full Chem.Commun.
_journal_page_first 13298
_journal_paper_doi 10.1039/C5cc05015D
_journal_volume 51
_journal_year 2015
_chemical_formula_moiety C8H10O8
_chemical_formula_sum 'C4 H5 O4'
_chemical_formula_weight 117.08
_chemical_melting_point 383
_chemical_name_systematic 1,4-bis(dihydroperoxymethyl)benzene
_space_group_crystal_system monoclinic
_space_group_IT_number 14
_space_group_name_Hall '-P 2ybc'
_space_group_name_H-M_alt 'P 1 21/c 1'
_symmetry_space_group_name_Hall '-P 2ybc'
_symmetry_space_group_name_H-M 'P 1 21/c 1'
_atom_sites_solution_hydrogens mixed
_audit_creation_method SHELXL-2013
_audit_update_record
;
2015-06-11 deposited with the CCDC.
2015-07-24 downloaded from the CCDC.
;
_cell_angle_alpha 90
_cell_angle_beta 100.964(11)
_cell_angle_gamma 90
_cell_formula_units_Z 4
_cell_length_a 9.776(3)
_cell_length_b 6.0458(16)
_cell_length_c 8.133(2)
_cell_measurement_temperature 100(2)
_cell_volume 471.9(2)
_computing_structure_refinement 'SHELXL-2013 (Sheldrick, 2013)'
_diffrn_ambient_temperature 100(2)
_diffrn_measured_fraction_theta_full 0.999
_diffrn_measured_fraction_theta_max 0.956
_diffrn_measurement_device_type 'Bruker D8'
_diffrn_radiation_type MoK\a
_diffrn_radiation_wavelength 0.71073
_diffrn_reflns_av_R_equivalents 0.0277
_diffrn_reflns_av_unetI/netI 0.0163
_diffrn_reflns_laue_measured_fraction_full 0.999
_diffrn_reflns_laue_measured_fraction_max 0.956
_diffrn_reflns_limit_h_max 17
_diffrn_reflns_limit_h_min -17
_diffrn_reflns_limit_k_max 10
_diffrn_reflns_limit_k_min -10
_diffrn_reflns_limit_l_max 13
_diffrn_reflns_limit_l_min -13
_diffrn_reflns_number 26670
_diffrn_reflns_point_group_measured_fraction_full 0.999
_diffrn_reflns_point_group_measured_fraction_max 0.956
_diffrn_reflns_theta_full 25.242
_diffrn_reflns_theta_max 39.088
_diffrn_reflns_theta_min 2.122
_exptl_absorpt_coefficient_mu 0.152
_exptl_crystal_colour colorless
_exptl_crystal_density_diffrn 1.648
_exptl_crystal_description columnar
_exptl_crystal_F_000 244
_refine_diff_density_max 0.609
_refine_diff_density_min -0.377
_refine_diff_density_rms 0.067
_refine_ls_extinction_coef .
_refine_ls_extinction_method none
_refine_ls_goodness_of_fit_ref 2.008
_refine_ls_hydrogen_treatment mixed
_refine_ls_matrix_type full
_refine_ls_number_parameters 79
_refine_ls_number_reflns 2643
_refine_ls_number_restraints 0
_refine_ls_restrained_S_all 2.008
_refine_ls_R_factor_all 0.0363
_refine_ls_R_factor_gt 0.0328
_refine_ls_shift/su_max 0.001
_refine_ls_shift/su_mean 0.000
_refine_ls_structure_factor_coef Fsqd
_refine_ls_weighting_details
;
 w=1/[\s^2^(Fo^2^)+(0.0511P)^2^]
 where P=(Fo^2^+2Fc^2^)/3
;
_refine_ls_weighting_scheme calc
_refine_ls_wR_factor_gt 0.1334
_refine_ls_wR_factor_ref 0.1355
_reflns_Friedel_coverage 0.000
_reflns_friedel_fraction_full .
_reflns_friedel_fraction_max .
_reflns_number_gt 2406
_reflns_number_total 2643
_reflns_threshold_expression 'I > 2\s(I)'
_cod_data_source_file c5cc05015d2.cif
_cod_data_source_block 14dhpmb_p21ovrc_s
_cod_database_code 7117643
_shelx_space_group_comment
;
The symmetry employed for this shelxl refinement is uniquely defined
by the following loop, which should always be used as a source of
symmetry information in preference to the above space-group names.
They are only intended as comments.
;
_shelxl_version_number 2013-2

loop_
_space_group_symop_operation_xyz
'x, y, z'
'-x, y+1/2, -z+1/2'
'-x, -y, -z'
'x, -y-1/2, z-1/2'

loop_
_atom_site_label
_atom_site_type_symbol
_atom_site_fract_x
_atom_site_fract_y
_atom_site_fract_z
_atom_site_U_iso_or_equiv
_atom_site_adp_type
_atom_site_occupancy
_atom_site_site_symmetry_order
_atom_site_calc_flag
_atom_site_refinement_flags_posn
_atom_site_refinement_flags_adp
_atom_site_refinement_flags_occupancy
_atom_site_disorder_assembly
_atom_site_disorder_group
O1 O 0.62083(5) 0.50700(8) 0.80265(5) 0.01286(12) Uani 1 1 d . . . . .
O2 O 0.62240(4) 0.38948(8) 0.96144(6) 0.01160(11) Uani 1 1 d . . . . .
O3 O 0.73468(4) 0.08333(7) 0.87196(6) 0.01062(11) Uani 1 1 d . . . . .
O4 O 0.62660(5) -0.06762(8) 0.90508(7) 0.01283(11) Uani 1 1 d . . . . .
C1 C 0.74255(5) 0.25486(10) 0.99114(7) 0.00892(12) Uani 1 1 d . . . . .
H3 H 0.7491 0.1852 1.1039 0.011 Uiso 1 1 calc R U . . .
C2 C 0.87602(6) 0.38078(9) 0.99153(7) 0.00831(11) Uani 1 1 d . . . . .
C3 C 0.89102(6) 0.59036(10) 1.06534(7) 0.00969(12) Uani 1 1 d . . . . .
H4 H 0.8167 0.6521 1.1103 0.012 Uiso 1 1 calc R U . . .
C4 C 0.98606(6) 0.29084(9) 0.92657(7) 0.00938(12) Uani 1 1 d . . . . .
H5 H 0.9770 0.1482 0.8767 0.011 Uiso 1 1 calc R U . . .
H2 H 0.5614(11) -0.0221(17) 0.8284(12) 0.014 Uiso 1 1 d . U . . .
H1 H 0.6359(10) 0.6376(17) 0.8406(13) 0.014 Uiso 1 1 d . U . . .

loop_
_atom_site_aniso_label
_atom_site_aniso_U_11
_atom_site_aniso_U_22
_atom_site_aniso_U_33
_atom_site_aniso_U_23
_atom_site_aniso_U_13
_atom_site_aniso_U_12
O1 0.0126(2) 0.0094(2) 0.0150(2) 0.00061(15) -0.00143(16) 0.00086(14)
O2 0.00896(19) 0.0111(2) 0.0154(2) 0.00028(15) 0.00393(16) 0.00090(13)
O3 0.00903(19) 0.0083(2) 0.0147(2) -0.00227(14) 0.00265(16) -0.00308(13)
O4 0.00864(19) 0.0085(2) 0.0201(2) 0.00106(15) -0.00035(17) -0.00344(13)
C1 0.0080(2) 0.0081(2) 0.0104(2) -0.00069(17) 0.00105(17) -0.00041(16)
C2 0.0073(2) 0.0084(2) 0.0087(2) 0.00038(16) 0.00023(17) -0.00063(16)
C3 0.0082(2) 0.0097(2) 0.0112(3) -0.00144(17) 0.00191(19) -0.00039(16)
C4 0.0085(2) 0.0080(2) 0.0113(2) -0.00142(17) 0.00110(17) -0.00045(16)

loop_
_atom_type_symbol
_atom_type_description
_atom_type_scat_dispersion_real
_atom_type_scat_dispersion_imag
_atom_type_scat_source
C C 0.0033 0.0016 'International Tables Vol C Tables 4.2.6.8 and 6.1.1.4'
H H 0.0000 0.0000 'International Tables Vol C Tables 4.2.6.8 and 6.1.1.4'
O O 0.0106 0.0060 'International Tables Vol C Tables 4.2.6.8 and 6.1.1.4'

loop_
_geom_angle_atom_site_label_1
_geom_angle_atom_site_label_2
_geom_angle_atom_site_label_3
_geom_angle
_geom_angle_site_symmetry_1
_geom_angle_site_symmetry_3
O2 O1 H1 99.1(7) . .
C1 O2 O1 107.34(4) . .
C1 O3 O4 106.23(4) . .
O3 O4 H2 97.5(7) . .
O2 C1 O3 111.79(5) . .
O2 C1 C2 113.59(5) . .
O3 C1 C2 107.82(5) . .
O2 C1 H3 107.8 . .
O3 C1 H3 107.8 . .
C2 C1 H3 107.8 . .
C4 C2 C3 119.36(5) . .
C4 C2 C1 122.05(5) . .
C3 C2 C1 118.55(5) . .
C4 C3 C2 120.50(5) 3_767 .
C4 C3 H4 119.7 3_767 .
C2 C3 H4 119.7 . .
C3 C4 C2 120.14(6) 3_767 .
C3 C4 H5 119.9 3_767 .
C2 C4 H5 119.9 . .

loop_
_geom_bond_atom_site_label_1
_geom_bond_atom_site_label_2
_geom_bond_distance
_geom_bond_site_symmetry_2
O1 O2 1.4714(7) .
O1 H1 0.850(10) .
O2 C1 1.4115(8) .
O3 C1 1.4115(8) .
O3 O4 1.4594(7) .
O4 H2 0.849(11) .
C1 C2 1.5101(8) .
C1 H3 1.0000 .
C2 C4 1.3957(8) .
C2 C3 1.3978(9) .
C3 C4 1.3907(8) 3_767
C3 H4 0.9500 .
C4 C3 1.3907(8) 3_767
C4 H5 0.9500 .

loop_
_geom_hbond_atom_site_label_D
_geom_hbond_atom_site_label_H
_geom_hbond_atom_site_label_A
_geom_hbond_distance_DH
_geom_hbond_distance_HA
_geom_hbond_distance_DA
_geom_hbond_angle_DHA
_geom_hbond_site_symmetry_A
O1 H1 O4 0.850(10) 1.865(10) 2.7006(9) 167.2(10) 1_565
O4 H2 O1 0.849(11) 1.902(11) 2.7118(9) 159.2(9) 2_646
C1 H3 O3 1.00 2.62 3.2627(10) 122.3 4_566
C1 H3 O1 1.00 2.51 3.3893(9) 146.3 4_566
O1 H1 O4 0.850(10) 1.865(10) 2.7006(9) 167.2(10) 1_565
O4 H2 O1 0.849(11) 1.902(11) 2.7118(9) 159.2(9) 2_646
C1 H3 O3 1.00 2.62 3.2627(10) 122.3 4_566
C1 H3 O1 1.00 2.51 3.3893(9) 146.3 4_566
O1 H1 O4 0.850(10) 1.865(10) 2.7006(9) 167.2(10) 1_565
O4 H2 O1 0.849(11) 1.902(11) 2.7118(9) 159.2(9) 2_646
C1 H3 O3 1.00 2.62 3.2627(10) 122.3 4_566
C1 H3 O1 1.00 2.51 3.3893(9) 146.3 4_566
C1 H3 O1 1.00 2.51 3.3893(9) 146.3 4_566
C1 H3 O3 1.00 2.62 3.2627(10) 122.3 4_566
O4 H2 O1 0.849(11) 1.902(11) 2.7118(9) 159.2(9) 2_646
O1 H1 O4 0.850(10) 1.865(10) 2.7006(9) 167.2(10) 1_565
C1 H3 O1 1.00 2.51 3.3893(9) 146.3 4_566
C1 H3 O3 1.00 2.62 3.2627(10) 122.3 4_566
O4 H2 O1 0.849(11) 1.902(11) 2.7118(9) 159.2(9) 2_646
O1 H1 O4 0.850(10) 1.865(10) 2.7006(9) 167.2(10) 1_565
C1 H3 O1 1.00 2.51 3.3893(9) 146.3 4_566
C1 H3 O3 1.00 2.62 3.2627(10) 122.3 4_566
O4 H2 O1 0.849(11) 1.902(11) 2.7118(9) 159.2(9) 2_646
O1 H1 O4 0.850(10) 1.865(10) 2.7006(9) 167.2(10) 1_565

loop_
_geom_torsion_atom_site_label_1
_geom_torsion_atom_site_label_2
_geom_torsion_atom_site_label_3
_geom_torsion_atom_site_label_4
_geom_torsion
_geom_torsion_site_symmetry_1
_geom_torsion_site_symmetry_2
_geom_torsion_site_symmetry_3
_geom_torsion_site_symmetry_4
O1 O2 C1 O3 -66.84(6) . . . .
O1 O2 C1 C2 55.46(6) . . . .
O4 O3 C1 O2 -68.99(6) . . . .
O4 O3 C1 C2 165.47(4) . . . .
O2 C1 C2 C4 -143.40(6) . . . .
O3 C1 C2 C4 -18.94(7) . . . .
O2 C1 C2 C3 39.12(7) . . . .
O3 C1 C2 C3 163.58(5) . . . .
C4 C2 C3 C4 0.34(10) . . . 3_767
C1 C2 C3 C4 177.89(5) . . . 3_767
C3 C2 C4 C3 -0.34(10) . . . 3_767
C1 C2 C4 C3 -177.80(5) . . . 3_767
